data_7251670
loop_
_publ_author_name
'Gonnet, Lori'
'Lennox, Cameron B.'
'Borchers, Tristan H.'
'Askari, Mohammad'
'Wahrhaftig-Lewis, Alexander'
'Koenig, Stefan G.'
'Nagapudi, Karthik'
'Fri\<s\<ci\'c, Tomislav'

_publ_section_title
;
 Establishing Parameters for Resonant Acoustic Mixing (RAM) Chemistry
 using Buchwald-Hartwig Amination as a Model
;
_journal_name_full 'Green Chemistry'
_journal_paper_doi 10.1039/D6GC00784H
_journal_year 2026
_chemical_formula_moiety 'C32 H26 F6 N14 Nd2 O16'
_chemical_formula_sum 'C32 H26 F6 N14 Nd2 O16'
_chemical_formula_weight 1265.15
_space_group_crystal_system monoclinic
_space_group_IT_number 15
_space_group_name_Hall '-C 2yc'
_space_group_name_H-M_alt 'C 1 2/c 1'
_atom_sites_solution_hydrogens geom
_atom_sites_solution_primary iterative
_atom_sites_solution_secondary difmap
_audit_block_doi 10.5517/ccdc.csd.cc2kmmpj
_audit_creation_date 2024-06-21
_audit_creation_method
;
Olex2 1.5
(compiled 2022.04.07 svn.rca3783a0 for OlexSys, GUI svn.r6003)
;
_audit_update_record
;
2024-07-21 deposited with the CCDC.	2026-02-19 downloaded from the CCDC.
;
_cell_angle_alpha 90.00
_cell_angle_beta 105.465(4)
_cell_angle_gamma 90.00
_cell_formula_units_Z 4
_cell_length_a 22.0681(9)
_cell_length_b 12.9657(4)
_cell_length_c 14.4992(6)
_cell_measurement_reflns_used 8712
_cell_measurement_temperature 99.97(13)
_cell_measurement_theta_max 29.5270
_cell_measurement_theta_min 1.4540
_cell_volume 3998.4(3)
_computing_cell_refinement 'CrysAlisPro 1.171.41.64a (Rigaku OD, 2020)'
_computing_data_collection 'CrysAlisPro 1.171.41.64a (Rigaku OD, 2020)'
_computing_data_reduction 'CrysAlisPro 1.171.41.64a (Rigaku OD, 2020)'
_computing_molecular_graphics 'Olex2 1.5 (Dolomanov et al., 2009)'
_computing_publication_material 'Olex2 1.5 (Dolomanov et al., 2009)'
_computing_structure_refinement 'XL  (Sheldrick, 2008)'
_computing_structure_solution 'olex2.solve 1.5 (Bourhis et al., 2015)'
_diffrn_ambient_environment N~2~
_diffrn_ambient_temperature 99.97(13)
_diffrn_detector 'Hybrid Pixel Array Detector'
_diffrn_detector_area_resol_mean 10.0000
_diffrn_detector_type HyPix
_diffrn_measured_fraction_theta_full 1.000
_diffrn_measured_fraction_theta_max 1.000
_diffrn_measurement_details
;
List of Runs (angles in degrees, time in seconds):

  # Type    Start    End  Width  t~exp~   \w     \q     \k     \f   Frames
#--------------------------------------------------------------------------
  1  \w    -41.00  67.00   0.50    1.27    --  -11.46  48.00 -16.00  216
  2  \w    -11.00  32.00   0.50    1.27    --  -11.46 -99.00  60.00   86
  3  \w      7.00  34.00   0.50    1.27    --  -11.46 -99.00   0.00   54
  4  \w     -9.00  16.00   0.50    1.27    --  -11.46 -99.00-150.00   50
  5  \w    -83.00  -9.00   0.50    1.27    --  -11.46 -48.00-164.00  148
;
_diffrn_measurement_device 'four-circle diffractometer'
_diffrn_measurement_device_type 'ROD, Synergy Custom DW system, HyPix'
_diffrn_measurement_method '\w scans'
_diffrn_orient_matrix_type 'CrysAlisPro convention (1999,Acta A55,543-557)'
_diffrn_orient_matrix_UB_11 0.0332640000
_diffrn_orient_matrix_UB_12 -0.0000055000
_diffrn_orient_matrix_UB_13 0.0090157000
_diffrn_orient_matrix_UB_21 0.0025233000
_diffrn_orient_matrix_UB_22 -0.0321019000
_diffrn_orient_matrix_UB_23 0.0404148000
_diffrn_orient_matrix_UB_31 -0.0018030000
_diffrn_orient_matrix_UB_32 -0.0442777000
_diffrn_orient_matrix_UB_33 -0.0292673000
_diffrn_radiation_monochromator mirror
_diffrn_radiation_probe x-ray
_diffrn_radiation_type 'Mo K\a'
_diffrn_radiation_wavelength 0.71073
_diffrn_reflns_av_R_equivalents 0.0335
_diffrn_reflns_av_unetI/netI 0.0355
_diffrn_reflns_limit_h_max 26
_diffrn_reflns_limit_h_min -15
_diffrn_reflns_limit_k_max 15
_diffrn_reflns_limit_k_min -12
_diffrn_reflns_limit_l_max 17
_diffrn_reflns_limit_l_min -17
_diffrn_reflns_number 11245
_diffrn_reflns_theta_full 25.00
_diffrn_reflns_theta_max 25.00
_diffrn_reflns_theta_min 1.84
_diffrn_source 'Rotating-anode X-ray tube'
_diffrn_source_type 'Rigaku (Mo) X-ray Source'
_exptl_absorpt_coefficient_mu 2.690
_exptl_absorpt_correction_T_max 1.00000
_exptl_absorpt_correction_T_min 0.33609
_exptl_absorpt_correction_type multi-scan
_exptl_absorpt_process_details
;
CrysAlisPro 1.171.41.64a (Rigaku Oxford Diffraction, 2020)
Empirical absorption correction using spherical harmonics,
 implemented in SCALE3 ABSPACK scaling algorithm.
;
_exptl_crystal_colour 'metallic reddish red'
_exptl_crystal_colour_lustre metallic
_exptl_crystal_colour_modifier reddish
_exptl_crystal_colour_primary red
_exptl_crystal_density_diffrn 2.102
_exptl_crystal_density_method 'not measured'
_exptl_crystal_description block
_exptl_crystal_F_000 2472
_exptl_crystal_size_max 0.2
_exptl_crystal_size_mid 0.18
_exptl_crystal_size_min 0.12
_refine_diff_density_max 1.599
_refine_diff_density_min -0.882
_refine_diff_density_rms 0.136
_refine_ls_extinction_method none
_refine_ls_goodness_of_fit_ref 1.116
_refine_ls_hydrogen_treatment mixed
_refine_ls_matrix_type full
_refine_ls_number_parameters 320
_refine_ls_number_reflns 3526
_refine_ls_number_restraints 3
_refine_ls_restrained_S_all 1.118
_refine_ls_R_factor_all 0.0361
_refine_ls_R_factor_gt 0.0303
_refine_ls_shift/su_max 0.001
_refine_ls_shift/su_mean 0.000
_refine_ls_structure_factor_coef Fsqd
_refine_ls_weighting_details 'calc w=1/[\s^2^(Fo^2^)+(0.0282P)^2^+28.6643P] where P=(Fo^2^+2Fc^2^)/3'
_refine_ls_weighting_scheme calc
_refine_ls_wR_factor_gt 0.0731
_refine_ls_wR_factor_ref 0.0747
_reflns_number_gt 3168
_reflns_number_total 3526
_reflns_threshold_expression >2sigma(I)
_cod_data_source_file d6gc00784h2.cif
_cod_data_source_block jxh2-3nd-2-100k
_cod_database_code 7251670
_olex2_refinement_description
;
1. Fixed Uiso
 At 1.2 times of:
  All C(H) groups, All N(H) groups
 At 1.5 times of:
  All C(H,H,H) groups, All O(H) groups
2. Restrained distances
 O8-H8A
 0.87 with sigma of 0.01
 Nd1-H8A
 2.95239 with sigma of 0.02
 C16-H8A
 1.927037 with sigma of 0.02
3.a Aromatic/amide H refined with riding coordinates:
 C3(H3), C4(H4), C5(H5), C7(H7), C8(H8), C10(H10), C13(H13), C14(H14), N3(H3A)
3.b Idealised Me refined as rotating group:
 C16(H16A,H16B,H16C)
;
_olex2_submission_special_instructions 'No special instructions were received'
_oxdiff_exptl_absorpt_empirical_details
;
Empirical correction (ABSPACK) includes:
- Absorption correction using spherical harmonics
- Frame scaling
;
_oxdiff_exptl_absorpt_empirical_full_max 2.153
_oxdiff_exptl_absorpt_empirical_full_min 0.506

loop_
_space_group_symop_id
_space_group_symop_operation_xyz
1 'x, y, z'
2 '-x, y, -z+1/2'
3 'x+1/2, y+1/2, z'
4 '-x+1/2, y+1/2, -z+1/2'
5 '-x, -y, -z'
6 'x, -y, z-1/2'
7 '-x+1/2, -y+1/2, -z'
8 'x+1/2, -y+1/2, z-1/2'

loop_
_atom_site_label
_atom_site_type_symbol
_atom_site_fract_x
_atom_site_fract_y
_atom_site_fract_z
_atom_site_U_iso_or_equiv
_atom_site_adp_type
_atom_site_occupancy
_atom_site_symmetry_multiplicity
_atom_site_calc_flag
_atom_site_refinement_flags
_atom_site_disorder_assembly
_atom_site_disorder_group
C2 C 0.1607(2) 0.2139(3) 0.3403(3) 0.0108(9) Uani 1 1 d . . .
C3 C 0.1330(2) 0.1225(3) 0.3026(3) 0.0131(9) Uani 1 1 d . . .
H3 H 0.1504 0.0602 0.3286 0.016 Uiso 1 1 calc R . .
C4 C 0.0785(2) 0.1225(3) 0.2249(3) 0.0144(10) Uani 1 1 d . . .
H4 H 0.0611 0.0597 0.2006 0.017 Uiso 1 1 calc R . .
C5 C 0.0504(2) 0.2120(3) 0.1838(3) 0.0141(9) Uani 1 1 d . . .
H5 H 0.0127 0.2100 0.1359 0.017 Uiso 1 1 calc R . .
C6 C 0.0801(2) 0.3079(3) 0.2163(3) 0.0110(9) Uani 1 1 d . . .
C7 C 0.0582(2) 0.4046(3) 0.1761(3) 0.0137(9) Uani 1 1 d . . .
H7 H 0.0197 0.4096 0.1303 0.016 Uiso 1 1 calc R . .
C8 C 0.0937(2) 0.4906(3) 0.2045(3) 0.0132(9) Uani 1 1 d . . .
H8 H 0.0802 0.5544 0.1775 0.016 Uiso 1 1 calc R . .
C9 C 0.1512(2) 0.4819(3) 0.2753(3) 0.0117(9) Uani 1 1 d . . .
C1 C 0.1359(2) 0.3072(3) 0.2920(3) 0.0102(9) Uani 1 1 d . . .
C10 C 0.1943(2) 0.5692(3) 0.3022(3) 0.0120(9) Uani 1 1 d . . .
H10 H 0.1822 0.6351 0.2793 0.014 Uiso 1 1 calc R . .
C11 C 0.3431(2) 0.6245(3) 0.4555(3) 0.0111(9) Uani 1 1 d . . .
C12 C 0.4291(2) 0.6997(3) 0.5500(3) 0.0135(9) Uani 1 1 d . . .
C13 C 0.4565(2) 0.6047(3) 0.5788(3) 0.0146(9) Uani 1 1 d . . .
H13 H 0.4969 0.5983 0.6190 0.017 Uiso 1 1 calc R . .
C14 C 0.4196(2) 0.5206(3) 0.5437(3) 0.0156(10) Uani 1 1 d . . .
H14 H 0.4356 0.4553 0.5624 0.019 Uiso 1 1 calc R . .
C15 C 0.4602(2) 0.7981(3) 0.5956(3) 0.0157(10) Uani 1 1 d . . .
C16 C 0.1948(2) 0.5577(3) 0.5340(3) 0.0174(10) Uani 1 1 d D . .
H16A H 0.1552 0.5489 0.4871 0.026 Uiso 1 1 calc R . .
H16B H 0.2163 0.6162 0.5174 0.026 Uiso 1 1 calc R . .
H16C H 0.1876 0.5686 0.5958 0.026 Uiso 1 1 calc R . .
F1 F 0.45878(13) 0.87284(18) 0.5323(2) 0.0212(6) Uani 1 1 d . . .
F2 F 0.43142(14) 0.8340(2) 0.6593(2) 0.0234(6) Uani 1 1 d . . .
F3 F 0.52086(13) 0.7814(2) 0.6425(2) 0.0228(6) Uani 1 1 d . . .
N1 N 0.17103(17) 0.3937(3) 0.3211(2) 0.0098(7) Uani 1 1 d . . .
N2 N 0.24929(17) 0.5530(3) 0.3582(2) 0.0098(7) Uani 1 1 d . . .
N3 N 0.28754(17) 0.6364(2) 0.3874(3) 0.0102(8) Uani 1 1 d . . .
H3A H 0.2766 0.6962 0.3628 0.012 Uiso 1 1 calc R . .
N5 N 0.37377(18) 0.7121(3) 0.4876(3) 0.0126(8) Uani 1 1 d . . .
N4 N 0.36178(17) 0.5279(3) 0.4838(3) 0.0118(8) Uani 1 1 d . . .
N6 N 0.31674(18) 0.3510(3) 0.2395(3) 0.0136(8) Uani 1 1 d . . .
N7 N 0.38648(18) 0.2045(3) 0.4739(3) 0.0132(8) Uani 1 1 d . . .
Nd1 Nd 0.283059(11) 0.364683(16) 0.428878(16) 0.00822(9) Uani 1 1 d D . .
O1 O 0.20959(14) 0.2222(2) 0.4183(2) 0.0114(6) Uani 1 1 d . . .
O6 O 0.33511(14) 0.1920(2) 0.4074(2) 0.0118(6) Uani 1 1 d . . .
O5 O 0.39922(15) 0.2965(2) 0.5013(2) 0.0153(7) Uani 1 1 d . . .
O7 O 0.41902(16) 0.1321(2) 0.5090(2) 0.0213(8) Uani 1 1 d . . .
O2 O 0.34953(15) 0.4008(2) 0.3107(2) 0.0170(7) Uani 1 1 d . . .
O3 O 0.26515(14) 0.3123(2) 0.2489(2) 0.0137(7) Uani 1 1 d . . .
O4 O 0.33256(17) 0.3388(3) 0.1662(2) 0.0239(8) Uani 1 1 d . . .
O8 O 0.23266(15) 0.4662(2) 0.5368(2) 0.0139(7) Uani 1 1 d D . .
H8A H 0.2185(18) 0.4214(13) 0.571(2) 0.021 Uiso 1 1 d D . .

loop_
_atom_site_aniso_label
_atom_site_aniso_U_11
_atom_site_aniso_U_22
_atom_site_aniso_U_33
_atom_site_aniso_U_23
_atom_site_aniso_U_13
_atom_site_aniso_U_12
C2 0.008(2) 0.016(2) 0.010(2) -0.0001(17) 0.0048(19) -0.0002(17)
C3 0.016(3) 0.009(2) 0.015(2) 0.0025(17) 0.007(2) -0.0005(17)
C4 0.018(3) 0.014(2) 0.013(2) -0.0055(17) 0.007(2) -0.0052(18)
C5 0.010(2) 0.021(2) 0.010(2) -0.0027(18) 0.0006(19) -0.0039(18)
C6 0.008(2) 0.016(2) 0.009(2) 0.0003(17) 0.0022(19) 0.0004(17)
C7 0.011(2) 0.018(2) 0.010(2) -0.0002(18) -0.0002(19) 0.0021(18)
C8 0.013(2) 0.012(2) 0.013(2) 0.0034(17) 0.000(2) 0.0048(17)
C9 0.013(2) 0.013(2) 0.010(2) -0.0013(17) 0.0047(19) 0.0034(17)
C1 0.009(2) 0.013(2) 0.011(2) -0.0017(16) 0.0060(19) -0.0011(16)
C10 0.015(2) 0.010(2) 0.012(2) 0.0000(17) 0.005(2) 0.0001(17)
C11 0.012(2) 0.013(2) 0.011(2) 0.0007(17) 0.0073(19) -0.0001(17)
C12 0.011(2) 0.020(2) 0.012(2) 0.0004(18) 0.007(2) -0.0009(18)
C13 0.009(2) 0.015(2) 0.016(2) 0.0019(18) -0.002(2) 0.0009(18)
C14 0.017(3) 0.014(2) 0.016(2) -0.0017(18) 0.003(2) 0.0028(18)
C15 0.015(3) 0.018(2) 0.015(2) 0.0013(18) 0.004(2) -0.0026(18)
C16 0.019(3) 0.015(2) 0.018(2) -0.0010(19) 0.006(2) 0.0033(19)
F1 0.0222(16) 0.0149(14) 0.0244(15) 0.0039(11) 0.0025(13) -0.0052(11)
F2 0.0287(17) 0.0205(14) 0.0236(15) -0.0111(12) 0.0113(14) -0.0037(12)
F3 0.0147(15) 0.0189(14) 0.0285(16) -0.0022(12) -0.0052(13) -0.0045(11)
N1 0.0107(19) 0.0126(18) 0.0065(18) 0.0014(14) 0.0028(16) -0.0006(14)
N2 0.012(2) 0.0067(17) 0.0098(18) -0.0002(14) 0.0005(16) -0.0012(14)
N3 0.013(2) 0.0030(16) 0.0129(19) 0.0031(13) 0.0003(16) -0.0016(13)
N5 0.016(2) 0.0115(18) 0.0124(19) -0.0001(14) 0.0075(17) -0.0019(15)
N4 0.012(2) 0.0118(18) 0.0122(19) -0.0005(14) 0.0046(17) -0.0005(15)
N6 0.019(2) 0.0058(17) 0.017(2) 0.0013(15) 0.0074(18) 0.0031(15)
N7 0.010(2) 0.016(2) 0.014(2) 0.0000(15) 0.0052(18) 0.0017(16)
Nd1 0.00884(14) 0.00595(13) 0.00923(14) 0.00045(8) 0.00132(10) -0.00002(8)
O1 0.0076(16) 0.0110(15) 0.0129(16) 0.0006(12) -0.0023(13) -0.0014(12)
O6 0.0112(17) 0.0126(15) 0.0097(15) -0.0029(12) -0.0004(14) -0.0003(12)
O5 0.0117(17) 0.0145(16) 0.0185(17) -0.0039(13) 0.0018(14) -0.0016(13)
O7 0.0161(18) 0.0180(18) 0.0254(19) 0.0031(14) -0.0023(16) 0.0090(14)
O2 0.0197(18) 0.0137(15) 0.0181(17) -0.0009(13) 0.0057(15) -0.0032(13)
O3 0.0131(17) 0.0165(16) 0.0113(16) 0.0015(12) 0.0026(14) 0.0004(12)
O4 0.034(2) 0.0266(19) 0.0170(18) -0.0028(14) 0.0175(17) 0.0003(15)
O8 0.0184(18) 0.0090(15) 0.0155(16) 0.0050(12) 0.0069(14) 0.0024(12)

loop_
_atom_type_symbol
_atom_type_description
_atom_type_scat_dispersion_real
_atom_type_scat_dispersion_imag
_atom_type_scat_source
C C 0.0033 0.0016 'International Tables Vol C Tables 4.2.6.8 and 6.1.1.4'
H H 0.0000 0.0000 'International Tables Vol C Tables 4.2.6.8 and 6.1.1.4'
F F 0.0171 0.0103 'International Tables Vol C Tables 4.2.6.8 and 6.1.1.4'
N N 0.0061 0.0033 'International Tables Vol C Tables 4.2.6.8 and 6.1.1.4'
Nd Nd -0.1943 3.0179 'International Tables Vol C Tables 4.2.6.8 and 6.1.1.4'
O O 0.0106 0.0060 'International Tables Vol C Tables 4.2.6.8 and 6.1.1.4'

loop_
_citation_id
_citation_doi
_citation_year
1 10.1016/j.molstruc.2024.141224 2025

loop_
_geom_angle_atom_site_label_1
_geom_angle_atom_site_label_2
_geom_angle_atom_site_label_3
_geom_angle
_geom_angle_site_symmetry_1
_geom_angle_site_symmetry_3
_geom_angle_publ_flag
C3 C2 C1 117.4(4) . . ?
O1 C2 C3 125.1(4) . . ?
O1 C2 C1 117.4(4) . . ?
C2 C3 H3 119.7 . . ?
C2 C3 C4 120.7(4) . . ?
C4 C3 H3 119.7 . . ?
C3 C4 H4 118.8 . . ?
C5 C4 C3 122.4(4) . . ?
C5 C4 H4 118.8 . . ?
C4 C5 H5 120.7 . . ?
C4 C5 C6 118.5(4) . . ?
C6 C5 H5 120.7 . . ?
C7 C6 C5 124.2(4) . . ?
C7 C6 C1 117.1(4) . . ?
C1 C6 C5 118.7(4) . . ?
C6 C7 H7 120.1 . . ?
C8 C7 C6 119.8(4) . . ?
C8 C7 H7 120.1 . . ?
C7 C8 H8 120.4 . . ?
C7 C8 C9 119.2(4) . . ?
C9 C8 H8 120.4 . . ?
C8 C9 C10 121.8(4) . . ?
N1 C9 C8 123.0(4) . . ?
N1 C9 C10 115.2(4) . . ?
C6 C1 C2 121.7(4) . . ?
N1 C1 C2 115.5(4) . . ?
N1 C1 C6 122.7(4) . . ?
C9 C10 H10 120.7 . . ?
N2 C10 C9 118.7(4) . . ?
N2 C10 H10 120.7 . . ?
N5 C11 N3 115.4(4) . . ?
N5 C11 N4 126.6(4) . . ?
N4 C11 N3 118.0(4) . . ?
C13 C12 C15 120.4(4) . . ?
N5 C12 C13 124.3(4) . . ?
N5 C12 C15 115.2(4) . . ?
C12 C13 H13 122.4 . . ?
C14 C13 C12 115.2(4) . . ?
C14 C13 H13 122.4 . . ?
C13 C14 H14 118.3 . . ?
N4 C14 C13 123.4(4) . . ?
N4 C14 H14 118.3 . . ?
F1 C15 C12 112.9(4) . . ?
F1 C15 F2 107.1(4) . . ?
F1 C15 F3 107.6(4) . . ?
F2 C15 C12 110.5(4) . . ?
F2 C15 F3 107.3(4) . . ?
F3 C15 C12 111.1(4) . . ?
H16A C16 H16B 109.5 . . ?
H16A C16 H16C 109.5 . . ?
H16B C16 H16C 109.5 . . ?
O8 C16 H16A 109.5 . . ?
O8 C16 H16B 109.5 . . ?
O8 C16 H16C 109.5 . . ?
C9 N1 C1 117.7(4) . . ?
C9 N1 Nd1 124.1(3) . . ?
C1 N1 Nd1 116.2(3) . . ?
C10 N2 N3 117.8(3) . . ?
C10 N2 Nd1 120.7(3) . . ?
N3 N2 Nd1 121.1(2) . . ?
C11 N3 N2 119.7(3) . . ?
C11 N3 H3A 120.1 . . ?
N2 N3 H3A 120.1 . . ?
C12 N5 C11 115.1(4) . . ?
C11 N4 Nd1 120.9(3) . . ?
C14 N4 C11 115.1(4) . . ?
C14 N4 Nd1 123.9(3) . . ?
O2 N6 O3 116.2(3) . . ?
O4 N6 O2 123.0(4) . . ?
O4 N6 O3 120.8(4) . . ?
O5 N7 O6 115.5(3) . . ?
O7 N7 O6 121.6(3) . . ?
O7 N7 O5 122.8(4) . . ?
N1 Nd1 N2 60.67(11) . . ?
N1 Nd1 N4 119.93(11) . . ?
N1 Nd1 Nd1 89.91(8) . 7_556 ?
N1 Nd1 O5 163.72(10) . . ?
N1 Nd1 O2 101.22(10) . . ?
N1 Nd1 O3 64.44(10) . . ?
N2 Nd1 N4 59.54(11) . . ?
N2 Nd1 Nd1 138.93(8) . 7_556 ?
N4 Nd1 Nd1 134.59(8) . 7_556 ?
O1 Nd1 N1 115.90(10) 7_556 . ?
O1 Nd1 N1 63.74(10) . . ?
O1 Nd1 N2 123.72(10) . . ?
O1 Nd1 N2 135.23(10) 7_556 . ?
O1 Nd1 N4 166.25(10) . . ?
O1 Nd1 N4 102.12(10) 7_556 . ?
O1 Nd1 Nd1 33.05(7) . 7_556 ?
O1 Nd1 Nd1 32.80(7) 7_556 7_556 ?
O1 Nd1 O1 65.84(12) . 7_556 ?
O1 Nd1 O6 77.60(9) 7_556 . ?
O1 Nd1 O6 69.13(10) . . ?
O1 Nd1 O5 70.40(10) 7_556 . ?
O1 Nd1 O5 109.24(9) . . ?
O1 Nd1 O2 125.68(10) . . ?
O1 Nd1 O2 140.49(10) 7_556 . ?
O1 Nd1 O3 79.63(9) . . ?
O1 Nd1 O3 137.41(9) 7_556 . ?
O1 Nd1 O8 67.21(9) 7_556 . ?
O1 Nd1 O8 92.20(10) . . ?
O6 Nd1 N1 116.17(10) . . ?
O6 Nd1 N2 146.66(10) . . ?
O6 Nd1 N4 116.21(10) . . ?
O6 Nd1 Nd1 70.13(6) . 7_556 ?
O6 Nd1 O5 48.83(9) . . ?
O6 Nd1 O2 74.10(9) . . ?
O6 Nd1 O3 66.92(9) . . ?
O5 Nd1 N2 126.68(10) . . ?
O5 Nd1 N4 70.63(10) . . ?
O5 Nd1 Nd1 89.72(7) . 7_556 ?
O2 Nd1 N2 74.31(10) . . ?
O2 Nd1 N4 67.72(10) . . ?
O2 Nd1 Nd1 143.84(7) . 7_556 ?
O2 Nd1 O5 70.25(10) . . ?
O2 Nd1 O3 49.25(10) . . ?
O3 Nd1 N2 84.40(10) . . ?
O3 Nd1 N4 114.07(10) . . ?
O3 Nd1 Nd1 109.46(6) . 7_556 ?
O3 Nd1 O5 100.44(9) . . ?
O8 Nd1 N1 77.83(11) . . ?
O8 Nd1 N2 68.73(10) . . ?
O8 Nd1 N4 76.41(10) . . ?
O8 Nd1 Nd1 77.95(6) . 7_556 ?
O8 Nd1 O6 144.59(9) . . ?
O8 Nd1 O5 117.95(10) . . ?
O8 Nd1 O2 137.88(9) . . ?
O8 Nd1 O3 141.18(10) . . ?
C2 O1 Nd1 119.1(2) . . ?
C2 O1 Nd1 124.6(2) . 7_556 ?
Nd1 O1 Nd1 114.16(12) . 7_556 ?
N7 O6 Nd1 97.6(2) . . ?
N7 O5 Nd1 94.6(2) . . ?
N6 O2 Nd1 98.4(2) . . ?
N6 O3 Nd1 95.8(2) . . ?
C16 O8 Nd1 139.4(3) . . ?
C16 O8 H8A 105.5(14) . . ?
Nd1 O8 H8A 107.1(13) . . ?

loop_
_geom_bond_atom_site_label_1
_geom_bond_atom_site_label_2
_geom_bond_distance
_geom_bond_site_symmetry_2
_geom_bond_publ_flag
C2 C3 1.377(6) . ?
C2 C1 1.432(6) . ?
C2 O1 1.343(5) . ?
C3 H3 0.9300 . ?
C3 C4 1.412(7) . ?
C4 H4 0.9300 . ?
C4 C5 1.375(6) . ?
C5 H5 0.9300 . ?
C5 C6 1.425(6) . ?
C6 C7 1.413(6) . ?
C6 C1 1.415(6) . ?
C7 H7 0.9300 . ?
C7 C8 1.362(6) . ?
C8 H8 0.9300 . ?
C8 C9 1.407(6) . ?
C9 C10 1.464(6) . ?
C9 N1 1.336(5) . ?
C1 N1 1.365(5) . ?
C10 H10 0.9300 . ?
C10 N2 1.284(6) . ?
C11 N3 1.362(6) . ?
C11 N5 1.341(5) . ?
C11 N4 1.348(5) . ?
C12 C13 1.387(6) . ?
C12 C15 1.514(6) . ?
C12 N5 1.321(6) . ?
C13 H13 0.9300 . ?
C13 C14 1.375(6) . ?
C14 H14 0.9300 . ?
C14 N4 1.342(6) . ?
C15 F1 1.329(5) . ?
C15 F2 1.337(5) . ?
C15 F3 1.347(5) . ?
C16 H16A 0.9600 . ?
C16 H16B 0.9600 . ?
C16 H16C 0.9600 . ?
C16 O8 1.446(5) . ?
N1 Nd1 2.576(4) . ?
N2 N3 1.368(5) . ?
N2 Nd1 2.676(3) . ?
N3 H3A 0.8600 . ?
N4 Nd1 2.719(4) . ?
N6 O2 1.268(5) . ?
N6 O3 1.285(5) . ?
N6 O4 1.214(5) . ?
N7 O6 1.287(5) . ?
N7 O5 1.266(5) . ?
N7 O7 1.208(5) . ?
Nd1 Nd1 4.1026(4) 7_556 ?
Nd1 O1 2.435(3) . ?
Nd1 O1 2.452(3) 7_556 ?
Nd1 O6 2.573(3) . ?
Nd1 O5 2.649(3) . ?
Nd1 O2 2.578(3) . ?
Nd1 O3 2.623(3) . ?
Nd1 O8 2.519(3) . ?
O1 Nd1 2.452(3) 7_556 ?
O8 H8A 0.878(10) . ?

loop_
_geom_torsion_atom_site_label_1
_geom_torsion_atom_site_label_2
_geom_torsion_atom_site_label_3
_geom_torsion_atom_site_label_4
_geom_torsion
_geom_torsion_site_symmetry_1
_geom_torsion_site_symmetry_2
_geom_torsion_site_symmetry_3
_geom_torsion_site_symmetry_4
_geom_torsion_publ_flag
C2 C3 C4 C5 -0.5(7) . . . . ?
C2 C1 N1 C9 177.2(4) . . . . ?
C2 C1 N1 Nd1 12.3(4) . . . . ?
C3 C2 C1 C6 8.3(6) . . . . ?
C3 C2 C1 N1 -169.0(4) . . . . ?
C3 C2 O1 Nd1 149.3(3) . . . . ?
C3 C2 O1 Nd1 -48.3(5) . . . 7_556 ?
C3 C4 C5 C6 4.9(6) . . . . ?
C4 C5 C6 C7 175.8(4) . . . . ?
C4 C5 C6 C1 -2.5(6) . . . . ?
C5 C6 C7 C8 -172.4(4) . . . . ?
C5 C6 C1 C2 -4.1(6) . . . . ?
C5 C6 C1 N1 173.0(4) . . . . ?
C6 C7 C8 C9 -1.4(6) . . . . ?
C6 C1 N1 C9 -0.1(6) . . . . ?
C6 C1 N1 Nd1 -165.0(3) . . . . ?
C7 C6 C1 C2 177.5(4) . . . . ?
C7 C6 C1 N1 -5.4(6) . . . . ?
C7 C8 C9 C10 174.0(4) . . . . ?
C7 C8 C9 N1 -4.6(6) . . . . ?
C8 C9 C10 N2 -171.2(4) . . . . ?
C8 C9 N1 C1 5.3(6) . . . . ?
C8 C9 N1 Nd1 168.9(3) . . . . ?
C9 C10 N2 N3 -176.0(3) . . . . ?
C9 C10 N2 Nd1 -2.0(5) . . . . ?
C9 N1 Nd1 N2 6.3(3) . . . . ?
C9 N1 Nd1 N4 12.3(4) . . . . ?
C9 N1 Nd1 Nd1 156.3(3) . . . 7_556 ?
C9 N1 Nd1 O1 177.2(3) . . . . ?
C9 N1 Nd1 O1 135.6(3) . . . 7_556 ?
C9 N1 Nd1 O6 -136.0(3) . . . . ?
C9 N1 Nd1 O5 -115.0(4) . . . . ?
C9 N1 Nd1 O2 -58.3(3) . . . . ?
C9 N1 Nd1 O3 -92.0(3) . . . . ?
C9 N1 Nd1 O8 78.6(3) . . . . ?
C1 C2 C3 C4 -6.0(6) . . . . ?
C1 C2 O1 Nd1 132.5(3) . . . 7_556 ?
C1 C2 O1 Nd1 -29.9(5) . . . . ?
C1 C6 C7 C8 6.0(6) . . . . ?
C1 N1 Nd1 N2 170.2(3) . . . . ?
C1 N1 Nd1 N4 176.1(2) . . . . ?
C1 N1 Nd1 Nd1 -39.9(3) . . . 7_556 ?
C1 N1 Nd1 O1 -18.9(3) . . . . ?
C1 N1 Nd1 O1 -60.6(3) . . . 7_556 ?
C1 N1 Nd1 O6 27.8(3) . . . . ?
C1 N1 Nd1 O5 48.8(5) . . . . ?
C1 N1 Nd1 O2 105.5(3) . . . . ?
C1 N1 Nd1 O3 71.8(3) . . . . ?
C1 N1 Nd1 O8 -117.6(3) . . . . ?
C10 C9 N1 C1 -173.4(3) . . . . ?
C10 C9 N1 Nd1 -9.8(5) . . . . ?
C10 N2 N3 C11 172.2(4) . . . . ?
C10 N2 Nd1 N1 -1.8(3) . . . . ?
C10 N2 Nd1 N4 -175.9(3) . . . . ?
C10 N2 Nd1 Nd1 -51.5(4) . . . 7_556 ?
C10 N2 Nd1 O1 -11.7(4) . . . . ?
C10 N2 Nd1 O1 -100.2(3) . . . 7_556 ?
C10 N2 Nd1 O6 92.0(4) . . . . ?
C10 N2 Nd1 O5 160.8(3) . . . . ?
C10 N2 Nd1 O2 111.1(3) . . . . ?
C10 N2 Nd1 O3 61.9(3) . . . . ?
C10 N2 Nd1 O8 -89.5(3) . . . . ?
C11 N4 Nd1 N1 0.1(3) . . . . ?
C11 N4 Nd1 N2 6.1(3) . . . . ?
C11 N4 Nd1 Nd1 -124.3(3) . . . 7_556 ?
C11 N4 Nd1 O1 -129.6(3) . . . 7_556 ?
C11 N4 Nd1 O1 -101.7(5) . . . . ?
C11 N4 Nd1 O6 148.3(3) . . . . ?
C11 N4 Nd1 O5 166.4(3) . . . . ?
C11 N4 Nd1 O2 90.5(3) . . . . ?
C11 N4 Nd1 O3 73.3(3) . . . . ?
C11 N4 Nd1 O8 -67.0(3) . . . . ?
C12 C13 C14 N4 1.7(6) . . . . ?
C13 C12 C15 F1 137.6(4) . . . . ?
C13 C12 C15 F2 -102.4(5) . . . . ?
C13 C12 C15 F3 16.6(6) . . . . ?
C13 C12 N5 C11 3.0(6) . . . . ?
C13 C14 N4 C11 3.5(6) . . . . ?
C13 C14 N4 Nd1 -173.0(3) . . . . ?
C14 N4 Nd1 N1 176.4(3) . . . . ?
C14 N4 Nd1 N2 -177.6(4) . . . . ?
C14 N4 Nd1 Nd1 52.0(4) . . . 7_556 ?
C14 N4 Nd1 O1 46.7(3) . . . 7_556 ?
C14 N4 Nd1 O1 74.6(6) . . . . ?
C14 N4 Nd1 O6 -35.3(3) . . . . ?
C14 N4 Nd1 O5 -17.3(3) . . . . ?
C14 N4 Nd1 O2 -93.2(3) . . . . ?
C14 N4 Nd1 O3 -110.3(3) . . . . ?
C14 N4 Nd1 O8 109.3(3) . . . . ?
C15 C12 C13 C14 170.3(4) . . . . ?
C15 C12 N5 C11 -172.8(4) . . . . ?
N1 C9 C10 N2 7.4(6) . . . . ?
N1 Nd1 O1 C2 25.1(3) . . . . ?
N1 Nd1 O1 Nd1 -139.04(16) . . . 7_556 ?
N1 Nd1 O6 N7 -177.1(2) . . . . ?
N1 Nd1 O5 N7 -36.0(5) . . . . ?
N1 Nd1 O2 N6 -44.2(2) . . . . ?
N1 Nd1 O3 N6 137.0(2) . . . . ?
N1 Nd1 O8 C16 -47.3(4) . . . . ?
N2 Nd1 O1 C2 34.7(3) . . . . ?
N2 Nd1 O1 Nd1 -129.51(12) . . . 7_556 ?
N2 Nd1 O6 N7 107.2(3) . . . . ?
N2 Nd1 O5 N7 -147.8(2) . . . . ?
N2 Nd1 O2 N6 -99.2(2) . . . . ?
N2 Nd1 O3 N6 77.0(2) . . . . ?
N2 Nd1 O8 C16 15.7(4) . . . . ?
N3 C11 N5 C12 -176.7(4) . . . . ?
N3 C11 N4 C14 173.6(4) . . . . ?
N3 C11 N4 Nd1 -9.8(5) . . . . ?
N3 N2 Nd1 N1 171.9(3) . . . . ?
N3 N2 Nd1 N4 -2.1(3) . . . . ?
N3 N2 Nd1 Nd1 122.3(3) . . . 7_556 ?
N3 N2 Nd1 O1 73.6(3) . . . 7_556 ?
N3 N2 Nd1 O1 162.1(3) . . . . ?
N3 N2 Nd1 O6 -94.3(3) . . . . ?
N3 N2 Nd1 O5 -25.4(3) . . . . ?
N3 N2 Nd1 O2 -75.1(3) . . . . ?
N3 N2 Nd1 O3 -124.3(3) . . . . ?
N3 N2 Nd1 O8 84.3(3) . . . . ?
N5 C11 N3 N2 -172.5(3) . . . . ?
N5 C11 N4 C14 -6.3(6) . . . . ?
N5 C11 N4 Nd1 170.3(3) . . . . ?
N5 C12 C13 C14 -5.3(6) . . . . ?
N5 C12 C15 F1 -46.4(5) . . . . ?
N5 C12 C15 F2 73.5(5) . . . . ?
N5 C12 C15 F3 -167.4(4) . . . . ?
N4 C11 N3 N2 7.6(6) . . . . ?
N4 C11 N5 C12 3.2(6) . . . . ?
N4 Nd1 O1 C2 134.1(4) . . . . ?
N4 Nd1 O1 Nd1 -30.1(5) . . . 7_556 ?
N4 Nd1 O6 N7 33.5(2) . . . . ?
N4 Nd1 O5 N7 -169.1(2) . . . . ?
N4 Nd1 O2 N6 -162.2(3) . . . . ?
N4 Nd1 O3 N6 24.0(2) . . . . ?
N4 Nd1 O8 C16 77.9(4) . . . . ?
Nd1 N2 N3 C11 -1.8(5) . . . . ?
Nd1 Nd1 O1 C2 164.2(3) 7_556 . . . ?
Nd1 Nd1 O6 N7 -97.4(2) 7_556 . . . ?
Nd1 Nd1 O5 N7 52.7(2) 7_556 . . . ?
Nd1 Nd1 O2 N6 61.3(3) 7_556 . . . ?
Nd1 Nd1 O3 N6 -142.8(2) 7_556 . . . ?
Nd1 Nd1 O8 C16 -139.9(4) 7_556 . . . ?
O1 C2 C3 C4 174.8(4) . . . . ?
O1 C2 C1 C6 -172.4(4) . . . . ?
O1 C2 C1 N1 10.3(5) . . . . ?
O1 Nd1 O1 C2 164.2(3) 7_556 . . . ?
O1 Nd1 O1 Nd1 0.0 7_556 . . 7_556 ?
O1 Nd1 O6 N7 -64.1(2) 7_556 . . . ?
O1 Nd1 O6 N7 -132.7(2) . . . . ?
O1 Nd1 O5 N7 79.8(2) 7_556 . . . ?
O1 Nd1 O5 N7 25.5(2) . . . . ?
O1 Nd1 O2 N6 21.4(3) . . . . ?
O1 Nd1 O2 N6 115.9(2) 7_556 . . . ?
O1 Nd1 O3 N6 -121.7(2) 7_556 . . . ?
O1 Nd1 O3 N6 -157.2(2) . . . . ?
O1 Nd1 O8 C16 -172.4(4) 7_556 . . . ?
O1 Nd1 O8 C16 -109.9(4) . . . . ?
O6 N7 O5 Nd1 18.1(3) . . . . ?
O6 Nd1 O1 C2 -110.5(3) . . . . ?
O6 Nd1 O1 Nd1 85.36(13) . . . 7_556 ?
O6 Nd1 O5 N7 -10.7(2) . . . . ?
O6 Nd1 O2 N6 70.0(2) . . . . ?
O6 Nd1 O3 N6 -85.6(2) . . . . ?
O6 Nd1 O8 C16 -165.7(4) . . . . ?
O5 N7 O6 Nd1 -18.8(3) . . . . ?
O5 Nd1 O1 C2 -138.9(3) . . . . ?
O5 Nd1 O1 Nd1 56.92(14) . . . 7_556 ?
O5 Nd1 O6 N7 10.6(2) . . . . ?
O5 Nd1 O2 N6 121.4(2) . . . . ?
O5 Nd1 O3 N6 -49.4(2) . . . . ?
O5 Nd1 O8 C16 137.0(4) . . . . ?
O7 N7 O6 Nd1 159.2(3) . . . . ?
O7 N7 O5 Nd1 -159.9(4) . . . . ?
O2 N6 O3 Nd1 -5.0(4) . . . . ?
O2 Nd1 O1 C2 -59.9(3) . . . . ?
O2 Nd1 O1 Nd1 135.97(12) . . . 7_556 ?
O2 Nd1 O6 N7 88.0(2) . . . . ?
O2 Nd1 O5 N7 -96.6(2) . . . . ?
O2 Nd1 O3 N6 2.9(2) . . . . ?
O2 Nd1 O8 C16 46.0(5) . . . . ?
O3 N6 O2 Nd1 5.1(4) . . . . ?
O3 Nd1 O1 C2 -41.4(3) . . . . ?
O3 Nd1 O1 Nd1 154.46(13) . . . 7_556 ?
O3 Nd1 O6 N7 140.0(2) . . . . ?
O3 Nd1 O5 N7 -57.0(2) . . . . ?
O3 Nd1 O2 N6 -2.9(2) . . . . ?
O3 Nd1 O8 C16 -33.7(5) . . . . ?
O4 N6 O2 Nd1 -174.2(3) . . . . ?
O4 N6 O3 Nd1 174.3(3) . . . . ?
O8 Nd1 O1 C2 100.4(3) . . . . ?
O8 Nd1 O1 Nd1 -63.76(13) . . . 7_556 ?
O8 Nd1 O6 N7 -70.5(3) . . . . ?
O8 Nd1 O5 N7 128.9(2) . . . . ?
O8 Nd1 O2 N6 -128.4(2) . . . . ?
O8 Nd1 O3 N6 122.3(2) . . . . ?
